data_4003038
loop_
_publ_author_name
'Chen, Cheng-Xia'
'Wei, Zhang-Wen'
'Cao, Chen-Chen'
'Yin, Shao-Yun'
'Qiu, Qian-Feng'
'Zhu, Neng-Xiu'
'Xiong, Yang-Yang'
'Jiang, Ji-Jun'
'Pan, Mei'
'Su, Cheng-Yong'

_publ_section_title
;
 All Roads Lead to Rome: Tuning the Luminescence of a Breathing Catenated
 Zr-MOF by Programmable Multiplexing Pathways
;
_journal_issue 15
_journal_name_full 'Chemistry of Materials'
_journal_page_first 5550
_journal_paper_doi 10.1021/acs.chemmater.9b01258
_journal_volume 31
_journal_year 2019
_chemical_formula_moiety 'C108 H64 O32 Zr6 [+ solvent]'
_chemical_formula_sum 'C108 H64 O32 Zr6'
_chemical_formula_weight 2420.91
_chemical_name_common LIFM-114-Toluene
_space_group_crystal_system orthorhombic
_space_group_IT_number 63
_space_group_name_Hall '-C 2c 2'
_space_group_name_H-M_alt 'C m c m'
_symmetry_space_group_name_Hall '-C 2c 2'
_symmetry_space_group_name_H-M 'C m c m'
_atom_sites_solution_hydrogens geom
_audit_creation_date 2017-12-04
_audit_creation_method
;
Olex2 1.2
(compiled 2017.08.10 svn.r3458 for OlexSys, GUI svn.r5381)
;
_cell_angle_alpha 90
_cell_angle_beta 90
_cell_angle_gamma 90
_cell_formula_units_Z 4
_cell_length_a 26.6952(15)
_cell_length_b 41.2943(11)
_cell_length_c 16.8339(6)
_cell_measurement_reflns_used 7581
_cell_measurement_temperature 150(2)
_cell_measurement_theta_max 65.2550
_cell_measurement_theta_min 4.4440
_cell_volume 18557.0(13)
_computing_cell_refinement 'CrysAlisPro 1.171.38.43 (Rigaku OD, 2015)'
_computing_data_collection 'CrysAlisPro 1.171.38.43 (Rigaku OD, 2015)'
_computing_data_reduction 'CrysAlisPro 1.171.38.43 (Rigaku OD, 2015)'
_computing_molecular_graphics 'Olex2 (Dolomanov et al., 2009)'
_computing_publication_material 'Olex2 (Dolomanov et al., 2009)'
_computing_structure_refinement 'ShelXL (Sheldrick, 2015)'
_diffrn_ambient_environment N~2~
_diffrn_ambient_temperature 150(2)
_diffrn_detector 'CCD plate'
_diffrn_detector_area_resol_mean 10.6525
_diffrn_detector_type Atlas
_diffrn_measured_fraction_theta_full 0.976
_diffrn_measured_fraction_theta_max 0.976
_diffrn_measurement_details
;
List of Runs (angles in degrees, time in seconds):

  # Type    Start    End  Width  t~exp~   \w     \q     \k     \f   Frames
--------------------------------------------------------------------------
  1  \w    -75.00  39.00   1.00   70.00    --  -41.14  19.00  60.00  114
  2  \w      4.00  31.00   1.00   70.00    --   41.14 -99.00 -90.00   27
  3  \w     78.00 160.00   1.00   72.00    --   89.96  61.00-180.00   82
  4  \w    102.00 138.00   1.00   72.00    --   89.96 125.00  30.00   36
  5  \w    124.00 158.00   1.00   72.00    --   89.96 125.00-180.00   34
  6  \w     97.00 160.00   1.00   72.00    --   89.96 125.00  90.00   63
  7  \w     72.00 109.00   1.00   72.00    --   89.96  30.00-180.00   37
;
_diffrn_measurement_device 'four-circle diffractometer'
_diffrn_measurement_device_type 'SuperNova, Dual, Cu at zero, Atlas'
_diffrn_measurement_method '\w scans'
_diffrn_orient_matrix_type 'CrysAlisPro convention (1999,Acta A55,543-557)'
_diffrn_orient_matrix_UB_11 -0.0475539000
_diffrn_orient_matrix_UB_12 -0.0202901000
_diffrn_orient_matrix_UB_13 0.0144380000
_diffrn_orient_matrix_UB_21 0.0061350000
_diffrn_orient_matrix_UB_22 -0.0157258000
_diffrn_orient_matrix_UB_23 -0.0824224000
_diffrn_orient_matrix_UB_31 0.0320752000
_diffrn_orient_matrix_UB_32 -0.0270795000
_diffrn_orient_matrix_UB_33 0.0371522000
_diffrn_radiation_monochromator mirror
_diffrn_radiation_probe x-ray
_diffrn_radiation_type CuK\a
_diffrn_radiation_wavelength 1.54184
_diffrn_reflns_av_R_equivalents 0.0497
_diffrn_reflns_av_unetI/netI 0.0500
_diffrn_reflns_Laue_measured_fraction_full 0.976
_diffrn_reflns_Laue_measured_fraction_max 0.976
_diffrn_reflns_limit_h_max 18
_diffrn_reflns_limit_h_min -31
_diffrn_reflns_limit_k_max 30
_diffrn_reflns_limit_k_min -48
_diffrn_reflns_limit_l_max 19
_diffrn_reflns_limit_l_min -11
_diffrn_reflns_number 22133
_diffrn_reflns_point_group_measured_fraction_full 0.976
_diffrn_reflns_point_group_measured_fraction_max 0.976
_diffrn_reflns_theta_full 65.362
_diffrn_reflns_theta_max 65.362
_diffrn_reflns_theta_min 3.283
_diffrn_source 'micro-focus sealed X-ray tube'
_diffrn_source_type 'SuperNova (Cu) X-ray Source'
_exptl_absorpt_coefficient_mu 3.045
_exptl_absorpt_correction_T_max 1.00000
_exptl_absorpt_correction_T_min 0.26384
_exptl_absorpt_correction_type multi-scan
_exptl_absorpt_process_details
;
CrysAlisPro 1.171.38.43 (Rigaku Oxford Diffraction, 2015)
Empirical absorption correction using spherical harmonics,
 implemented in SCALE3 ABSPACK scaling algorithm.
;
_exptl_crystal_colour Colourless
_exptl_crystal_density_diffrn 0.867
_exptl_crystal_description Rod
_exptl_crystal_F_000 4832
_exptl_crystal_size_max 0.3
_exptl_crystal_size_mid 0.1
_exptl_crystal_size_min 0.1
_platon_squeeze_details
;
TITL exp_2229 in Cmcm
CELL   26.6952   41.2943   16.8339     90.00     90.00     90.00
SPGR Cmcm
# Solvent Accessible Volume =     10377
# Electrons Found in S.A.V. =      2491
# Note: Atoms in Void as Cxxx and Qxxx all others
Q101 0.329 0.242 0.243 !       3.20 eA-3
C102 0.500 0.078 0.247 !       2.70 eA-3
C103 0.689 0.148 0.247 !       2.35 eA-3
C104 0.734 0.156 0.259 !       2.28 eA-3
C105 0.659 0.313 0.249 !       2.27 eA-3
C106 0.485 0.406 0.250 !       2.18 eA-3
C107 0.828 0.156 0.254 !       1.85 eA-3
C108 0.679 0.336 0.253 !       1.85 eA-3
C109 1.000 0.484 0.254 !       1.76 eA-3
C110 0.500 0.031 0.251 !       1.63 eA-3
C111 1.000 0.330 0.013 !       1.60 eA-3
Q112 0.500 0.133 0.250 !       1.47 eA-3
C113 0.597 0.461 0.249 !       1.38 eA-3
C114 0.500 0.014 0.147 !       1.36 eA-3
Q115 0.086 0.268 0.110 !       1.36 eA-3
C116 0.977 0.160 0.340 !       1.35 eA-3
C117 1.000 0.324 0.160 !       1.35 eA-3
C118 0.742 0.176 0.209 !       1.30 eA-3
C119 0.500 0.417 0.467 !       1.29 eA-3
C120 0.614 0.445 0.251 !       1.27 eA-3
C121 0.704 0.244 0.477 !       1.26 eA-3
C122 0.828 0.352 0.248 !       1.26 eA-3
C123 1.000 0.321 0.222 !       1.25 eA-3
C124 0.795 0.203 0.172 !       1.25 eA-3
C125 0.909 0.383 0.251 !       1.25 eA-3
C126 1.000 0.141 0.380 !       1.23 eA-3
C127 0.219 0.352 0.249 !       1.23 eA-3
C128 0.532 0.039 0.266 !       1.23 eA-3
C129 0.585 0.465 0.312 !       1.22 eA-3
C130 0.431 0.430 0.255 !       1.22 eA-3
C131 1.000 0.198 0.476 !       1.20 eA-3
C132 1.000 0.171 0.115 !       1.19 eA-3
C133 0.423 0.414 0.248 !       1.19 eA-3
C134 0.381 0.063 0.250 !       1.18 eA-3
C135 0.298 0.375 0.246 !       1.16 eA-3
C136 0.953 0.148 0.244 !       1.15 eA-3
C137 0.464 0.022 0.291 !       1.15 eA-3
C138 0.446 0.461 0.255 !       1.15 eA-3
Q139 0.477 0.336 0.245 !       1.14 eA-3
C140 0.036 0.476 0.803 !       1.14 eA-3
C141 0.702 0.328 0.254 !       1.13 eA-3
C142 1.000 0.134 0.321 !       1.12 eA-3
C143 0.969 0.114 0.180 !       1.12 eA-3
C144 0.843 0.180 0.284 !       1.11 eA-3
C145 0.780 0.289 0.073 !       1.11 eA-3
C146 1.000 0.376 0.375 !       1.09 eA-3
C147 0.685 0.322 0.215 !       1.07 eA-3
C148 0.822 0.312 0.249 !       1.07 eA-3
C149 0.446 0.031 0.186 !       1.06 eA-3
C150 1.000 0.222 0.060 !       1.06 eA-3
C151 0.569 0.031 0.250 !       1.06 eA-3
C152 0.960 0.137 0.151 !       1.06 eA-3
Q153 0.969 0.211 0.483 !       1.05 eA-3
C154 0.500 0.102 0.243 !       1.05 eA-3
C155 0.459 0.016 0.254 !       1.04 eA-3
C156 0.507 0.008 0.248 !       1.03 eA-3
Q157 0.929 0.246 0.460 !       1.03 eA-3
C158 0.737 0.352 0.253 !       1.03 eA-3
C159 1.000 0.071 0.449 !       1.02 eA-3
C160 0.875 0.344 0.254 !       1.01 eA-3
C161 0.750 0.370 0.217 !       1.00 eA-3
C162 0.211 0.145 0.282 !       1.00 eA-3
C163 1.000 0.353 0.051 !       1.00 eA-3
C164 0.289 0.349 0.780 !       1.00 eA-3
C165 0.975 0.078 0.241 !       1.00 eA-3
C166 0.562 0.022 0.330 !       0.99 eA-3
C167 0.622 0.451 0.214 !       0.98 eA-3
Q168 0.288 0.242 0.254 !       0.98 eA-3
C169 0.447 0.045 0.294 !       0.98 eA-3
C170 0.476 0.463 0.127 !       0.98 eA-3
C171 0.027 0.469 0.836 !       0.98 eA-3
C172 1.000 0.461 0.015 !       0.98 eA-3
Q173 1.000 0.255 0.484 !       0.97 eA-3
C174 0.969 0.023 0.250 !       0.97 eA-3
C175 1.000 0.468 0.153 !       0.97 eA-3
C176 0.462 0.485 0.393 !       0.96 eA-3
C177 0.025 0.068 0.507 !       0.96 eA-3
C178 0.539 0.459 0.311 !       0.96 eA-3
C179 1.000 0.110 0.180 !       0.96 eA-3
C180 0.038 0.312 0.253 !       0.96 eA-3
C181 0.438 0.366 0.803 !       0.96 eA-3
C182 0.062 0.134 0.197 !       0.96 eA-3
C183 0.857 0.164 0.251 !       0.95 eA-3
C184 0.034 0.319 0.201 !       0.95 eA-3
C185 0.500 0.478 0.393 !       0.95 eA-3
C186 0.906 0.141 0.248 !       0.95 eA-3
C187 0.362 0.453 0.253 !       0.94 eA-3
C188 0.372 0.440 0.186 !       0.94 eA-3
C189 0.048 0.383 0.251 !       0.94 eA-3
C190 0.312 0.117 0.249 !       0.93 eA-3
C191 0.877 0.383 0.244 !       0.93 eA-3
C192 0.099 0.402 0.215 !       0.92 eA-3
C193 0.040 0.148 0.178 !       0.92 eA-3
C194 0.396 0.471 0.159 !       0.92 eA-3
C195 0.486 0.015 0.422 !       0.92 eA-3
C196 0.500 0.448 0.343 !       0.92 eA-3
Q197 0.952 0.285 0.042 !       0.91 eA-3
C198 0.979 0.170 0.215 !       0.91 eA-3
C199 0.261 0.383 0.246 !       0.91 eA-3
;
_refine_diff_density_max 2.537
_refine_diff_density_min -1.900
_refine_diff_density_rms 0.126
_refine_ls_extinction_method none
_refine_ls_goodness_of_fit_ref 1.065
_refine_ls_hydrogen_treatment constr
_refine_ls_matrix_type full
_refine_ls_number_parameters 411
_refine_ls_number_reflns 8263
_refine_ls_number_restraints 48
_refine_ls_restrained_S_all 1.068
_refine_ls_R_factor_all 0.0962
_refine_ls_R_factor_gt 0.0808
_refine_ls_shift/su_max 0.001
_refine_ls_shift/su_mean 0.000
_refine_ls_structure_factor_coef Fsqd
_refine_ls_weighting_details 'w=1/[\s^2^(Fo^2^)+(0.1344P)^2^+149.8417P] where P=(Fo^2^+2Fc^2^)/3'
_refine_ls_weighting_scheme calc
_refine_ls_wR_factor_gt 0.2438
_refine_ls_wR_factor_ref 0.2535
_reflns_Friedel_coverage 0.000
_reflns_number_gt 6126
_reflns_number_total 8263
_reflns_threshold_expression 'I > 2\s(I)'
_cod_data_source_file LIFM-114-Toluene-solved.cif
_cod_data_source_block LIFM-114-Toluene
_cod_database_code 4003038
_shelx_shelxl_version_number 2014/7
_shelx_space_group_comment
;
The symmetry employed for this shelxl refinement is uniquely defined
by the following loop, which should always be used as a source of
symmetry information in preference to the above space-group names.
They are only intended as comments.
;
_reflns_odcompleteness_completeness 99.81
_reflns_odcompleteness_iscentric 1
_reflns_odcompleteness_theta 61.08
_olex2_refinement_description
;
1. Fixed Uiso
 At 1.2 times of:
  All C(H) groups
2. Rigid bond restraints
 C2, C3, C4, C5, C6, C7
 with sigma for 1-2 distances of 0.01 and sigma for 1-3 distances of 0.01
3. Uiso/Uaniso restraints and constraints
C2 \\sim C3 \\sim C4 \\sim C5 \\sim C6 \\sim C7: within 2A with sigma of 0.01
and sigma for terminal atoms of 0.02
4. Others
 Fixed Sof: C9(0.5) H9(0.5) C10(0.5) H10(0.5) C12(0.5) H12(0.5) C13(0.5)
 H13(0.5) C16(0.5) H16(0.5) C17(0.5) H17(0.5) C19(0.5) H19(0.5) C20(0.5)
 H20(0.5) C9A(0.5) H9A(0.5) C10A(0.5) H10A(0.5) C12A(0.5) H12A(0.5) C13A(0.5)
 H13A(0.5) C16A(0.5) H16A(0.5) C17A(0.5) H17A(0.5) C19A(0.5) H19A(0.5)
 C20A(0.5) H20A(0.5)
5.a Aromatic/amide H refined with riding coordinates:
 C3(H3), C4(H4), C6(H6), C7(H7), C9(H9), C10(H10), C12(H12), C13(H13),
 C16(H16), C17(H17), C19(H19), C20(H20), C22(H22), C23(H23), C25(H25), C26(H26),
  C9A(H9A), C10A(H10A), C12A(H12A), C13A(H13A), C16A(H16A), C17A(H17A),
 C19A(H19A), C20A(H20A)
;
_platon_squeeze_void_probe_radius 1.20
_olex2_submission_special_instructions 'No special instructions were received'
_oxdiff_exptl_absorpt_empirical_details
;
Empirical correction (ABSPACK) includes:
- Absorption correction using spherical harmonics
- Frame scaling
- Detector area scaling
;
_oxdiff_exptl_absorpt_empirical_full_max 3.569
_oxdiff_exptl_absorpt_empirical_full_min 0.501

loop_
_space_group_symop_operation_xyz
'x, y, z'
'-x, -y, z+1/2'
'x, -y, -z'
'-x, y, -z+1/2'
'x+1/2, y+1/2, z'
'-x+1/2, -y+1/2, z+1/2'
'x+1/2, -y+1/2, -z'
'-x+1/2, y+1/2, -z+1/2'
'-x, -y, -z'
'x, y, -z-1/2'
'-x, y, z'
'x, -y, z-1/2'
'-x+1/2, -y+1/2, -z'
'x+1/2, y+1/2, -z-1/2'
'-x+1/2, y+1/2, z'
'x+1/2, -y+1/2, z-1/2'

loop_
_atom_site_label
_atom_site_type_symbol
_atom_site_fract_x
_atom_site_fract_y
_atom_site_fract_z
_atom_site_U_iso_or_equiv
_atom_site_adp_type
_atom_site_occupancy
_atom_site_site_symmetry_order
_atom_site_calc_flag
_atom_site_refinement_flags_posn
_atom_site_refinement_flags_adp
_atom_site_refinement_flags_occupancy
_atom_site_disorder_assembly
_atom_site_disorder_group
Zr1 Zr 0.43395(2) 0.23808(2) 0.35405(3) 0.0403(2) Uani 1 1 d . . . . .
Zr2 Zr 0.5000 0.29765(2) 0.2500 0.0319(3) Uani 1 4 d S T P . .
Zr3 Zr 0.5000 0.17825(2) 0.2500 0.0297(3) Uani 1 4 d S T P . .
O1 O 0.4068(2) 0.28644(12) 0.3982(3) 0.0640(16) Uani 1 1 d . . . . .
O2 O 0.4516(2) 0.32468(10) 0.3302(3) 0.0508(14) Uani 1 1 d . . . . .
O3 O 0.0958(2) 0.68935(11) 0.3919(3) 0.0626(16) Uani 1 1 d . . . . .
O4 O 0.05103(18) 0.65116(10) 0.3296(3) 0.0413(11) Uani 1 1 d . . . . .
O5 O 0.5000 0.26414(16) 0.3443(5) 0.062(2) Uani 1 2 d S T P . .
O6 O 0.4291(4) 0.27069(16) 0.2500 0.065(3) Uani 1 2 d S T P . .
O7 O 0.4424(4) 0.21175(18) 0.2500 0.071(3) Uani 1 2 d S T P . .
O8 O 0.5000 0.20651(17) 0.3681(5) 0.061(2) Uani 1 2 d S T P . .
O9 O 0.3518(2) 0.23839(12) 0.3158(6) 0.102(3) Uani 1 1 d . . . . .
O10 O 0.4388(3) 0.23749(12) 0.4850(3) 0.082(2) Uani 1 1 d . . . . .
C1 C 0.4201(4) 0.31587(16) 0.3840(5) 0.061(2) Uani 1 1 d . . . . .
C2 C 0.3949(4) 0.34094(19) 0.4319(6) 0.080(2) Uani 1 1 d . U . . .
C3 C 0.4133(5) 0.3717(2) 0.4326(7) 0.106(3) Uani 1 1 d . U . . .
H3 H 0.4395 0.3770 0.3968 0.127 Uiso 1 1 calc R . . . .
C4 C 0.3957(5) 0.3956(2) 0.4827(7) 0.105(3) Uani 1 1 d . U . . .
H4 H 0.4135 0.4153 0.4895 0.126 Uiso 1 1 calc R . . . .
C5 C 0.3512(4) 0.3897(2) 0.5230(6) 0.084(3) Uani 1 1 d . U . . .
C6 C 0.3307(5) 0.3598(2) 0.5186(7) 0.098(3) Uani 1 1 d . U . . .
H6 H 0.3006 0.3554 0.5466 0.118 Uiso 1 1 calc R . . . .
C7 C 0.3531(4) 0.3353(2) 0.4738(7) 0.093(3) Uani 1 1 d . U . . .
H7 H 0.3385 0.3144 0.4730 0.112 Uiso 1 1 calc R . . . .
C8 C 0.3255(4) 0.4154(2) 0.5705(5) 0.067(3) Uani 1 1 d . . . . .
C9 C 0.3560(9) 0.4337(4) 0.6294(11) 0.081(6) Uani 0.5 1 d . . . A 1
H9 H 0.3909 0.4302 0.6362 0.097 Uiso 0.5 1 calc R . . A 1
C10 C 0.3285(7) 0.4566(4) 0.6746(11) 0.069(5) Uani 0.5 1 d . . . A 1
H10 H 0.3453 0.4680 0.7158 0.083 Uiso 0.5 1 calc R . . A 1
C11 C 0.2785(4) 0.46317(19) 0.6614(5) 0.064(3) Uani 1 1 d . . . . .
C12 C 0.2590(8) 0.4474(6) 0.6020(12) 0.093(8) Uani 0.5 1 d . . . A 1
H12 H 0.2266 0.4544 0.5862 0.111 Uiso 0.5 1 calc R . . A 1
C13 C 0.2783(9) 0.4221(6) 0.5588(12) 0.089(7) Uani 0.5 1 d . . . A 1
H13 H 0.2583 0.4101 0.5224 0.107 Uiso 0.5 1 calc R . . A 1
C14 C 0.2487(4) 0.48787(16) 0.7110(4) 0.061(2) Uani 1 1 d . . . . .
C15 C 0.2237(4) 0.51347(18) 0.6619(4) 0.057(2) Uani 1 1 d . . . . .
C16 C 0.2311(8) 0.5467(4) 0.6817(10) 0.072(6) Uani 0.5 1 d . . . B 1
H16 H 0.2531 0.5523 0.7238 0.087 Uiso 0.5 1 calc R . . B 1
C17 C 0.2059(9) 0.5711(4) 0.6396(12) 0.090(7) Uani 0.5 1 d . . . B 1
H17 H 0.2086 0.5933 0.6545 0.109 Uiso 0.5 1 calc R . . B 1
C18 C 0.1748(4) 0.5608(2) 0.5704(5) 0.060(2) Uani 1 1 d . . . . .
C19 C 0.1692(8) 0.5290(4) 0.5567(9) 0.061(5) Uani 0.5 1 d . . . B 1
H19 H 0.1492 0.5226 0.5128 0.074 Uiso 0.5 1 calc R . . B 1
C20 C 0.1902(8) 0.5056(3) 0.6017(10) 0.066(5) Uani 0.5 1 d . . . B 1
H20 H 0.1820 0.4836 0.5921 0.079 Uiso 0.5 1 calc R . . B 1
C21 C 0.1516(3) 0.58717(18) 0.5221(5) 0.054(2) Uani 1 1 d . . . . .
C22 C 0.1683(5) 0.6169(2) 0.5197(8) 0.101(4) Uani 1 1 d . . . . .
H22 H 0.1976 0.6215 0.5495 0.121 Uiso 1 1 calc R . . . .
C23 C 0.1470(4) 0.6423(2) 0.4775(7) 0.092(4) Uani 1 1 d . . . . .
H23 H 0.1600 0.6637 0.4812 0.111 Uiso 1 1 calc R . . . .
C24 C 0.1051(3) 0.63506(17) 0.4285(5) 0.056(2) Uani 1 1 d . . . . .
C25 C 0.0874(4) 0.6038(2) 0.4286(6) 0.085(3) Uani 1 1 d . . . . .
H25 H 0.0600 0.5980 0.3955 0.102 Uiso 1 1 calc R . . . .
C26 C 0.1098(4) 0.5806(2) 0.4775(6) 0.084(3) Uani 1 1 d . . . . .
H26 H 0.0956 0.5595 0.4800 0.101 Uiso 1 1 calc R . . . .
C27 C 0.0831(3) 0.66080(16) 0.3801(4) 0.0459(18) Uani 1 1 d . . . . .
C9A C 0.3356(9) 0.4480(4) 0.5625(12) 0.078(6) Uani 0.5 1 d . . . A 2
H9A H 0.3612 0.4547 0.5268 0.093 Uiso 0.5 1 calc R . . A 2
C10A C 0.3097(8) 0.4711(4) 0.6047(10) 0.063(5) Uani 0.5 1 d . . . A 2
H10A H 0.3146 0.4934 0.5924 0.076 Uiso 0.5 1 calc R . . A 2
C12A C 0.2583(10) 0.4285(4) 0.6694(11) 0.091(8) Uani 0.5 1 d . . . A 2
H12A H 0.2300 0.4230 0.7005 0.109 Uiso 0.5 1 calc R . . A 2
C13A C 0.2861(8) 0.4062(4) 0.6260(10) 0.073(6) Uani 0.5 1 d . . . A 2
H13A H 0.2790 0.3838 0.6329 0.087 Uiso 0.5 1 calc R . . A 2
C16A C 0.2515(8) 0.5297(5) 0.6065(10) 0.083(7) Uani 0.5 1 d . . . B 2
H16A H 0.2857 0.5248 0.5966 0.100 Uiso 0.5 1 calc R . . B 2
C17A C 0.2246(10) 0.5553(5) 0.5633(10) 0.090(8) Uani 0.5 1 d . . . B 2
H17A H 0.2433 0.5688 0.5285 0.109 Uiso 0.5 1 calc R . . B 2
C19A C 0.1490(7) 0.5394(4) 0.6149(12) 0.071(6) Uani 0.5 1 d . . . B 2
H19A H 0.1135 0.5405 0.6138 0.085 Uiso 0.5 1 calc R . . B 2
C20A C 0.1713(9) 0.5158(4) 0.6624(11) 0.078(6) Uani 0.5 1 d . . . B 2
H20A H 0.1516 0.5017 0.6943 0.094 Uiso 0.5 1 calc R . . B 2

loop_
_atom_site_aniso_label
_atom_site_aniso_U_11
_atom_site_aniso_U_22
_atom_site_aniso_U_33
_atom_site_aniso_U_23
_atom_site_aniso_U_13
_atom_site_aniso_U_12
Zr1 0.0581(4) 0.0207(3) 0.0420(4) -0.0005(2) 0.0154(3) 0.0016(2)
Zr2 0.0501(7) 0.0152(5) 0.0304(6) 0.000 0.000 0.000
Zr3 0.0466(7) 0.0138(4) 0.0286(5) 0.000 0.000 0.000
O1 0.084(4) 0.037(3) 0.071(4) -0.002(3) 0.030(3) 0.009(3)
O2 0.076(4) 0.025(2) 0.052(3) -0.007(2) 0.023(3) 0.011(2)
O3 0.092(4) 0.026(2) 0.070(4) 0.000(2) -0.030(3) 0.003(3)
O4 0.049(3) 0.035(2) 0.041(3) -0.003(2) -0.003(2) 0.003(2)
O5 0.069(5) 0.039(4) 0.079(6) 0.024(4) 0.000 0.000
O6 0.120(8) 0.028(3) 0.047(4) 0.000 0.000 -0.024(4)
O7 0.121(8) 0.046(4) 0.045(4) 0.000 0.000 0.031(5)
O8 0.060(5) 0.040(4) 0.084(6) -0.026(4) 0.000 0.000
O9 0.066(4) 0.032(3) 0.208(9) -0.002(4) 0.058(5) -0.003(3)
O10 0.157(7) 0.052(3) 0.036(3) 0.001(2) 0.030(4) 0.003(4)
C1 0.090(7) 0.021(3) 0.071(6) -0.006(3) 0.003(5) 0.004(4)
C2 0.115(6) 0.041(3) 0.083(5) -0.019(4) 0.054(5) 0.008(4)
C3 0.149(7) 0.046(4) 0.122(6) -0.016(4) 0.082(5) 0.000(4)
C4 0.150(7) 0.045(4) 0.119(6) -0.021(4) 0.074(6) 0.005(4)
C5 0.117(6) 0.042(3) 0.095(6) -0.012(4) 0.038(5) 0.025(4)
C6 0.119(6) 0.059(4) 0.118(6) -0.026(5) 0.056(5) 0.008(4)
C7 0.116(6) 0.052(4) 0.113(6) -0.026(4) 0.054(5) 0.000(4)
C8 0.104(8) 0.057(5) 0.040(4) -0.009(4) 0.009(5) 0.037(5)
C9 0.111(17) 0.071(12) 0.061(11) -0.039(10) -0.009(12) 0.034(12)
C10 0.067(12) 0.075(11) 0.064(11) -0.031(10) 0.014(10) 0.025(10)
C11 0.109(8) 0.045(4) 0.038(4) -0.002(4) 0.002(5) 0.043(5)
C12 0.085(16) 0.127(18) 0.066(13) -0.042(13) -0.012(11) 0.065(14)
C13 0.091(16) 0.114(17) 0.064(12) -0.017(12) 0.009(11) 0.060(14)
C14 0.107(7) 0.046(4) 0.031(3) 0.001(3) 0.006(4) 0.043(4)
C15 0.092(7) 0.048(4) 0.031(4) 0.001(3) -0.002(4) 0.040(4)
C16 0.100(15) 0.059(10) 0.059(11) 0.008(8) -0.044(11) 0.015(10)
C17 0.15(2) 0.040(9) 0.085(14) 0.010(9) -0.038(14) 0.037(11)
C18 0.083(7) 0.055(5) 0.042(4) 0.010(4) -0.009(5) 0.029(5)
C19 0.093(14) 0.064(10) 0.028(8) 0.007(7) -0.004(9) 0.028(10)
C20 0.106(15) 0.029(7) 0.064(11) -0.001(7) -0.038(11) 0.011(8)
C21 0.071(6) 0.044(4) 0.048(4) 0.012(3) 0.000(4) 0.018(4)
C22 0.110(9) 0.067(6) 0.126(10) 0.027(6) -0.067(8) -0.003(6)
C23 0.119(9) 0.049(5) 0.109(8) 0.028(5) -0.055(8) 0.006(5)
C24 0.073(6) 0.036(4) 0.058(5) 0.012(3) -0.019(4) 0.005(4)
C25 0.122(9) 0.049(5) 0.084(7) 0.021(5) -0.050(7) -0.012(5)
C26 0.122(9) 0.042(4) 0.089(7) 0.026(5) -0.019(7) 0.016(5)
C27 0.060(5) 0.034(4) 0.043(4) 0.006(3) -0.011(4) 0.016(3)
C9A 0.117(18) 0.050(10) 0.066(12) -0.015(9) 0.016(12) 0.030(10)
C10A 0.100(15) 0.038(8) 0.051(10) -0.006(7) 0.000(10) 0.018(9)
C12A 0.17(2) 0.056(10) 0.047(10) 0.008(8) 0.009(13) 0.049(13)
C13A 0.119(17) 0.046(9) 0.053(10) 0.005(8) 0.026(11) 0.034(10)
C16A 0.094(15) 0.112(15) 0.044(9) 0.038(10) 0.035(10) 0.075(13)
C17A 0.17(2) 0.074(12) 0.032(9) 0.029(8) 0.001(12) 0.053(14)
C19A 0.067(12) 0.065(10) 0.082(13) 0.046(11) 0.001(11) 0.028(9)
C20A 0.121(19) 0.056(10) 0.058(11) 0.008(9) 0.023(12) 0.036(11)

loop_
_atom_type_symbol
_atom_type_description
_atom_type_scat_dispersion_real
_atom_type_scat_dispersion_imag
_atom_type_scat_source
C C 0.0181 0.0091 'International Tables Vol C Tables 4.2.6.8 and 6.1.1.4'
H H 0.0000 0.0000 'International Tables Vol C Tables 4.2.6.8 and 6.1.1.4'
O O 0.0492 0.0322 'International Tables Vol C Tables 4.2.6.8 and 6.1.1.4'
Zr Zr -0.1862 2.2449 'International Tables Vol C Tables 4.2.6.8 and 6.1.1.4'

loop_
_geom_angle_atom_site_label_1
_geom_angle_atom_site_label_2
_geom_angle_atom_site_label_3
_geom_angle
_geom_angle_site_symmetry_1
_geom_angle_site_symmetry_3
Zr1 Zr1 Zr1 90.0 10_556 11_655
Zr1 Zr1 Zr3 60.013(11) 10_556 .
Zr2 Zr1 Zr1 59.717(12) . 11_655
Zr2 Zr1 Zr1 59.936(11) . 10_556
Zr2 Zr1 Zr3 89.53(2) . .
Zr3 Zr1 Zr1 59.794(12) . 11_655
O1 Zr1 Zr1 108.76(16) . 11_655
O1 Zr1 Zr1 109.28(15) . 10_556
O1 Zr1 Zr2 72.74(14) . .
O1 Zr1 Zr3 162.27(14) . .
O1 Zr1 O3 125.8(2) . 15_545
O1 Zr1 O9 77.3(2) . .
O3 Zr1 Zr1 110.65(16) 15_545 11_655
O3 Zr1 Zr1 106.41(15) 15_545 10_556
O3 Zr1 Zr2 161.23(13) 15_545 .
O3 Zr1 Zr3 71.92(13) 15_545 .
O3 Zr1 O9 75.3(2) 15_545 .
O5 Zr1 Zr1 31.69(15) . 11_655
O5 Zr1 Zr1 85.4(2) . 10_556
O5 Zr1 Zr2 33.5(2) . .
O5 Zr1 Zr3 84.2(2) . .
O5 Zr1 O1 80.7(2) . .
O5 Zr1 O3 141.8(2) . 15_545
O5 Zr1 O6 70.8(3) . .
O5 Zr1 O7 96.5(4) . .
O5 Zr1 O8 68.6(2) . .
O5 Zr1 O9 142.3(2) . .
O5 Zr1 O10 92.0(3) . .
O6 Zr1 Zr1 93.4(2) . 11_655
O6 Zr1 Zr1 37.67(14) . 10_556
O6 Zr1 Zr2 37.4(2) . .
O6 Zr1 Zr3 93.60(19) . .
O6 Zr1 O1 72.7(2) . .
O6 Zr1 O3 138.2(2) . 15_545
O6 Zr1 O9 73.6(3) . .
O7 Zr1 Zr1 32.37(17) . 10_556
O7 Zr1 Zr1 83.8(3) . 11_655
O7 Zr1 Zr2 83.8(2) . .
O7 Zr1 Zr3 32.2(2) . .
O7 Zr1 O1 141.2(2) . .
O7 Zr1 O3 79.0(3) . 15_545
O7 Zr1 O6 69.9(2) . .
O7 Zr1 O8 72.2(3) . .
O7 Zr1 O9 82.5(3) . .
O7 Zr1 O10 146.2(2) . .
O8 Zr1 Zr1 96.2(2) . 10_556
O8 Zr1 Zr1 36.93(15) . 11_655
O8 Zr1 Zr2 93.81(18) . .
O8 Zr1 Zr3 40.1(2) . .
O8 Zr1 O1 138.3(2) . .
O8 Zr1 O3 74.0(2) . 15_545
O8 Zr1 O6 119.4(3) . .
O8 Zr1 O9 143.18(19) . .
O8 Zr1 O10 80.8(3) . .
O9 Zr1 Zr1 163.6(2) . 11_655
O9 Zr1 Zr1 73.6(2) . 10_556
O9 Zr1 Zr2 109.80(18) . .
O9 Zr1 Zr3 110.23(18) . .
O10 Zr1 Zr1 86.7(2) . 11_655
O10 Zr1 Zr1 176.6(2) . 10_556
O10 Zr1 Zr2 118.59(17) . .
O10 Zr1 Zr3 117.51(17) . .
O10 Zr1 O1 72.5(2) . .
O10 Zr1 O3 74.3(2) . 15_545
O10 Zr1 O6 143.2(2) . .
O10 Zr1 O9 109.7(3) . .
Zr1 Zr2 Zr1 60.56(2) 11_655 .
Zr1 Zr2 Zr1 90.60(3) 4_655 .
Zr1 Zr2 Zr1 60.12(2) 10_556 .
Zr1 Zr2 Zr1 90.60(3) 10_556 11_655
Zr1 Zr2 Zr1 60.13(2) 4_655 11_655
Zr1 Zr2 Zr1 60.56(2) 10_556 4_655
O2 Zr2 Zr1 75.56(13) 10_556 10_556
O2 Zr2 Zr1 166.10(13) 10_556 11_655
O2 Zr2 Zr1 111.83(15) 10_556 .
O2 Zr2 Zr1 110.45(14) 4_655 10_556
O2 Zr2 Zr1 110.45(14) . 11_655
O2 Zr2 Zr1 111.83(15) . 10_556
O2 Zr2 Zr1 75.56(13) . .
O2 Zr2 Zr1 111.83(15) 11_655 4_655
O2 Zr2 Zr1 166.10(13) 11_655 10_556
O2 Zr2 Zr1 110.45(14) 10_556 4_655
O2 Zr2 Zr1 110.45(14) 11_655 .
O2 Zr2 Zr1 75.56(13) 4_655 4_655
O2 Zr2 Zr1 166.10(13) 4_655 .
O2 Zr2 Zr1 166.10(13) . 4_655
O2 Zr2 Zr1 75.56(13) 11_655 11_655
O2 Zr2 Zr1 111.83(15) 4_655 11_655
O2 Zr2 O2 72.9(3) 10_556 4_655
O2 Zr2 O2 76.6(3) 11_655 4_655
O2 Zr2 O2 118.3(3) 4_655 .
O2 Zr2 O2 118.3(3) 11_655 10_556
O2 Zr2 O2 72.9(3) 11_655 .
O2 Zr2 O2 76.6(3) 10_556 .
O2 Zr2 O6 75.4(2) 11_655 11_655
O2 Zr2 O6 75.4(2) 10_556 .
O2 Zr2 O6 75.4(2) . .
O2 Zr2 O6 140.51(16) 10_556 11_655
O2 Zr2 O6 140.51(16) 4_655 .
O2 Zr2 O6 75.4(2) 4_655 11_655
O2 Zr2 O6 140.51(16) . 11_655
O2 Zr2 O6 140.51(16) 11_655 .
O5 Zr2 Zr1 85.1(2) . 4_655
O5 Zr2 Zr1 32.87(9) 10_556 10_556
O5 Zr2 Zr1 85.1(2) 10_556 .
O5 Zr2 Zr1 32.87(9) 10_556 4_655
O5 Zr2 Zr1 32.88(9) . .
O5 Zr2 Zr1 32.88(9) . 11_655
O5 Zr2 Zr1 85.1(2) . 10_556
O5 Zr2 Zr1 85.1(2) 10_556 11_655
O5 Zr2 O2 82.5(2) 10_556 10_556
O5 Zr2 O2 143.55(15) 10_556 11_655
O5 Zr2 O2 82.5(2) 10_556 4_655
O5 Zr2 O2 82.5(2) . .
O5 Zr2 O2 143.55(15) . 4_655
O5 Zr2 O2 143.55(15) 10_556 .
O5 Zr2 O2 143.55(15) . 10_556
O5 Zr2 O2 82.5(2) . 11_655
O5 Zr2 O5 97.8(5) . 10_556
O5 Zr2 O6 70.54(16) 10_556 11_655
O5 Zr2 O6 70.54(16) 10_556 .
O5 Zr2 O6 70.54(16) . 11_655
O5 Zr2 O6 70.54(16) . .
O6 Zr2 Zr1 37.70(13) 11_655 11_655
O6 Zr2 Zr1 37.70(12) . 10_556
O6 Zr2 Zr1 94.48(19) . 11_655
O6 Zr2 Zr1 94.48(19) . 4_655
O6 Zr2 Zr1 94.48(19) 11_655 10_556
O6 Zr2 Zr1 37.70(12) . .
O6 Zr2 Zr1 37.70(12) 11_655 4_655
O6 Zr2 Zr1 94.48(19) 11_655 .
O6 Zr2 O6 119.1(4) 11_655 .
Zr1 Zr3 Zr1 60.41(2) . 11_655
Zr1 Zr3 Zr1 60.41(2) 4_655 10_556
Zr1 Zr3 Zr1 90.34(3) . 4_655
Zr1 Zr3 Zr1 59.97(2) 11_655 4_655
Zr1 Zr3 Zr1 90.34(3) 11_655 10_556
Zr1 Zr3 Zr1 59.98(2) . 10_556
O4 Zr3 Zr1 111.30(12) 15_545 11_655
O4 Zr3 Zr1 165.51(12) 8_545 11_655
O4 Zr3 Zr1 75.18(11) 5_545 11_655
O4 Zr3 Zr1 110.44(12) 14_546 11_655
O4 Zr3 Zr1 165.51(12) 5_545 10_556
O4 Zr3 Zr1 111.30(12) 14_546 10_556
O4 Zr3 Zr1 110.44(12) 8_545 .
O4 Zr3 Zr1 111.30(12) 8_545 4_655
O4 Zr3 Zr1 75.18(11) 8_545 10_556
O4 Zr3 Zr1 110.44(12) 5_545 4_655
O4 Zr3 Zr1 110.44(12) 15_545 10_556
O4 Zr3 Zr1 165.51(12) 15_545 4_655
O4 Zr3 Zr1 75.18(11) 14_546 4_655
O4 Zr3 Zr1 75.18(11) 15_545 .
O4 Zr3 Zr1 165.51(12) 14_546 .
O4 Zr3 Zr1 111.29(12) 5_545 .
O4 Zr3 O4 75.9(2) 8_545 14_546
O4 Zr3 O4 74.5(2) 8_545 15_545
O4 Zr3 O4 119.3(2) 8_545 5_545
O4 Zr3 O4 74.5(2) 5_545 14_546
O4 Zr3 O4 119.3(2) 15_545 14_546
O4 Zr3 O4 75.9(2) 5_545 15_545
O4 Zr3 O8 74.56(19) 14_546 10_556
O4 Zr3 O8 141.05(13) 14_546 .
O4 Zr3 O8 141.05(13) 5_545 10_556
O4 Zr3 O8 141.05(13) 8_545 .
O4 Zr3 O8 74.56(19) 8_545 10_556
O4 Zr3 O8 141.05(13) 15_545 10_556
O4 Zr3 O8 74.56(19) 15_545 .
O4 Zr3 O8 74.56(19) 5_545 .
O7 Zr3 Zr1 84.4(2) . 11_655
O7 Zr3 Zr1 84.4(2) 11_655 .
O7 Zr3 Zr1 32.28(9) 11_655 11_655
O7 Zr3 Zr1 84.4(2) 11_655 10_556
O7 Zr3 Zr1 32.27(9) . .
O7 Zr3 Zr1 32.27(9) . 10_556
O7 Zr3 Zr1 32.28(9) 11_655 4_655
O7 Zr3 Zr1 84.4(2) . 4_655
O7 Zr3 O4 142.68(12) 11_655 15_545
O7 Zr3 O4 83.1(2) . 15_545
O7 Zr3 O4 142.68(12) . 5_545
O7 Zr3 O4 83.1(2) 11_655 14_546
O7 Zr3 O4 142.68(12) 11_655 8_545
O7 Zr3 O4 142.68(12) . 14_546
O7 Zr3 O4 83.1(2) 11_655 5_545
O7 Zr3 O4 83.1(2) . 8_545
O7 Zr3 O7 96.1(5) 11_655 .
O7 Zr3 O8 70.22(16) . .
O7 Zr3 O8 70.22(16) 11_655 10_556
O7 Zr3 O8 70.22(16) 11_655 .
O7 Zr3 O8 70.22(16) . 10_556
O8 Zr3 Zr1 38.01(12) 10_556 4_655
O8 Zr3 Zr1 94.25(18) 10_556 .
O8 Zr3 Zr1 38.01(12) . 11_655
O8 Zr3 Zr1 94.25(18) 10_556 11_655
O8 Zr3 Zr1 38.01(12) . .
O8 Zr3 Zr1 94.25(18) . 10_556
O8 Zr3 Zr1 94.25(18) . 4_655
O8 Zr3 Zr1 38.01(12) 10_556 10_556
O8 Zr3 O8 119.2(4) . 10_556
C1 O1 Zr1 133.5(5) . .
C1 O2 Zr2 132.7(4) . .
C27 O3 Zr1 134.8(5) . 15
C27 O4 Zr3 131.4(4) . 5_455
Zr1 O5 Zr1 116.6(3) 11_655 .
Zr1 O5 Zr2 113.6(2) . .
Zr1 O5 Zr2 113.6(2) 11_655 .
Zr1 O6 Zr1 104.7(3) 10_556 .
Zr2 O6 Zr1 104.9(3) . .
Zr2 O6 Zr1 104.9(3) . 10_556
Zr1 O7 Zr1 115.3(3) . 10_556
Zr3 O7 Zr1 115.5(3) . .
Zr3 O7 Zr1 115.5(3) . 10_556
Zr1 O8 Zr1 106.1(3) . 11_655
Zr1 O8 Zr3 101.9(3) 11_655 .
Zr1 O8 Zr3 101.9(3) . .
O1 C1 O2 125.2(7) . .
O1 C1 C2 115.8(8) . .
O2 C1 C2 118.9(6) . .
C3 C2 C1 119.7(9) . .
C7 C2 C1 123.1(8) . .
C7 C2 C3 117.2(8) . .
C2 C3 C4 123.4(10) . .
C3 C4 C5 117.6(10) . .
C4 C5 C8 122.0(9) . .
C6 C5 C4 118.6(8) . .
C6 C5 C8 119.4(10) . .
C5 C6 C7 121.2(10) . .
C2 C7 C6 121.0(9) . .
C9 C8 C5 117.7(11) . .
C13 C8 C5 120.9(13) . .
C13 C8 C9 121.4(13) . .
C9A C8 C5 123.4(11) . .
C9A C8 C13A 117.2(12) . .
C13A C8 C5 119.3(10) . .
C10 C9 C8 114.4(18) . .
C11 C10 C9 123.0(17) . .
C10 C11 C14 122.8(10) . .
C12 C11 C10 114.4(12) . .
C12 C11 C14 122.8(11) . .
C10A C11 C14 123.9(9) . .
C10A C11 C12A 121.4(11) . .
C12A C11 C14 112.9(11) . .
C11 C12 C13 129.6(19) . .
C8 C13 C12 116(2) . .
C14 C14 C11 122.8(4) 10_557 .
C14 C14 C15 123.4(4) 10_557 .
C15 C14 C11 113.5(6) . .
C16 C15 C14 119.3(9) . .
C20 C15 C14 121.6(9) . .
C20 C15 C16 118.9(10) . .
C16A C15 C14 118.7(10) . .
C16A C15 C20A 120.8(12) . .
C20A C15 C14 119.3(11) . .
C17 C16 C15 120.6(15) . .
C16 C17 C18 117.1(15) . .
C19 C18 C17 118.3(11) . .
C19 C18 C21 125.1(10) . .
C21 C18 C17 116.6(9) . .
C17A C18 C21 118.8(10) . .
C19A C18 C21 124.8(11) . .
C19A C18 C17A 116.0(12) . .
C18 C19 C20 124.0(15) . .
C19 C20 C15 120.6(14) . .
C22 C21 C18 124.1(9) . .
C22 C21 C26 116.5(8) . .
C26 C21 C18 119.3(8) . .
C21 C22 C23 126.0(10) . .
C22 C23 C24 117.3(9) . .
C23 C24 C27 119.0(7) . .
C25 C24 C23 117.8(7) . .
C25 C24 C27 123.1(8) . .
C24 C25 C26 119.9(9) . .
C21 C26 C25 122.2(9) . .
O3 C27 O4 126.0(6) . .
O3 C27 C24 119.5(7) . .
O4 C27 C24 114.5(6) . .
C10A C9A C8 121.9(18) . .
C11 C10A C9A 121.5(15) . .
C13A C12A C11 112.7(19) . .
C12A C13A C8 123.3(16) . .
C15 C16A C17A 115.1(16) . .
C18 C17A C16A 123.9(18) . .
C18 C19A C20A 124.1(18) . .
C19A C20A C15 118.1(17) . .

loop_
_geom_bond_atom_site_label_1
_geom_bond_atom_site_label_2
_geom_bond_distance
_geom_bond_site_symmetry_2
Zr1 Zr1 3.5264(13) 11_655
Zr1 Zr1 3.5032(12) 10_556
Zr1 Zr2 3.4967(8) .
Zr1 Zr3 3.5044(8) .
Zr1 O1 2.250(5) .
Zr1 O3 2.256(5) 15_545
Zr1 O5 2.072(3) .
Zr1 O6 2.213(4) .
Zr1 O7 2.074(4) .
Zr1 O8 2.206(4) .
Zr1 O9 2.285(8) .
Zr1 O10 2.208(6) .
Zr2 Zr1 3.4966(8) 10_556
Zr2 Zr1 3.4966(8) 11_655
Zr2 Zr1 3.4966(8) 4_655
Zr2 O2 2.177(5) 10_556
Zr2 O2 2.177(5) 11_655
Zr2 O2 2.177(5) 4_655
Zr2 O2 2.177(5) .
Zr2 O5 2.105(7) .
Zr2 O5 2.106(7) 10_556
Zr2 O6 2.196(8) .
Zr2 O6 2.196(8) 11_655
Zr3 Zr1 3.5045(8) 4_655
Zr3 Zr1 3.5045(8) 11_655
Zr3 Zr1 3.5045(8) 10_556
Zr3 O4 2.214(5) 5_545
Zr3 O4 2.214(5) 8_545
Zr3 O4 2.214(5) 15_545
Zr3 O4 2.214(5) 14_546
Zr3 O7 2.069(8) .
Zr3 O7 2.069(8) 11_655
Zr3 O8 2.305(8) 10_556
Zr3 O8 2.305(8) .
O1 C1 1.288(9) .
O2 C1 1.288(10) .
O3 Zr1 2.256(5) 15
O3 C27 1.242(8) .
O4 Zr3 2.215(5) 5_455
O4 C27 1.271(9) .
O5 Zr1 2.072(3) 11_655
O6 Zr1 2.213(4) 10_556
O7 Zr1 2.074(4) 10_556
O8 Zr1 2.206(4) 11_655
C1 C2 1.475(11) .
C2 C3 1.362(13) .
C2 C7 1.340(13) .
C3 C4 1.380(12) .
C4 C5 1.390(14) .
C5 C6 1.352(13) .
C5 C8 1.494(11) .
C6 C7 1.396(12) .
C8 C9 1.49(2) .
C8 C13 1.31(2) .
C8 C9A 1.38(2) .
C8 C13A 1.46(2) .
C9 C10 1.42(2) .
C10 C11 1.38(2) .
C11 C12 1.30(2) .
C11 C14 1.539(10) .
C11 C10A 1.31(2) .
C11 C12A 1.53(2) .
C12 C13 1.37(2) .
C14 C14 1.315(15) 10_557
C14 C15 1.498(10) .
C15 C16 1.425(19) .
C15 C20 1.392(18) .
C15 C16A 1.37(2) .
C15 C20A 1.40(2) .
C16 C17 1.41(2) .
C17 C18 1.49(2) .
C18 C19 1.341(19) .
C18 C21 1.491(10) .
C18 C17A 1.35(3) .
C18 C19A 1.348(19) .
C19 C20 1.35(2) .
C21 C22 1.305(12) .
C21 C26 1.373(13) .
C22 C23 1.389(12) .
C23 C24 1.423(12) .
C24 C25 1.375(11) .
C24 C27 1.461(9) .
C25 C26 1.398(12) .
C9A C10A 1.38(2) .
C12A C13A 1.39(2) .
C16A C17A 1.47(2) .
C19A C20A 1.39(2) .

loop_
_platon_squeeze_void_nr
_platon_squeeze_void_average_x
_platon_squeeze_void_average_y
_platon_squeeze_void_average_z
_platon_squeeze_void_volume
_platon_squeeze_void_count_electrons
_platon_squeeze_void_content
1 -0.022 -0.002 -0.002 10417 2494 ' '
